data_7029618
loop_
_publ_author_name
'Alvarez, M. Angeles'
'Garc\'ia, M Esther'
'Garc\'ia-Viv\'o, Daniel'
'Mart\'inez, M Eugenia'
'Ramos, Alberto'
'Ruiz, Miguel A.'

_publ_section_title
;
 Insertion, coupling and elimination processes in the reactions of the
 unsaturated alkyl-bridged complexes
 [Mo2(\h(5)-C5H5)2(\m-CH2R)(\m-PCy2)(CO)2] (R = H, Ph) with isocyanides
 and secondary phosphines.
;
_journal_issue 21
_journal_name_full 'Dalton transactions (Cambridge, England : 2003)'
_journal_page_first 7780
_journal_page_last 7794
_journal_paper_doi 10.1039/c4dt00398e
_journal_volume 43
_journal_year 2014
_chemical_compound_source 'synthesis as described'
_chemical_formula_moiety 'C34 H42 Mo2 N1 O3 P1'
_chemical_formula_sum 'C34 H42 Mo2 N O3 P'
_chemical_formula_weight 735.54
_chemical_name_systematic
;
 ?
;
_space_group_IT_number 14
_symmetry_cell_setting monoclinic
_symmetry_Int_Tables_number 14
_symmetry_space_group_name_Hall '-P 2ybc'
_symmetry_space_group_name_H-M 'P 1 21/c 1'
_atom_sites_solution_hydrogens geom
_atom_sites_solution_primary direct
_atom_sites_solution_secondary difmap
_audit_conform_dict_location ftp://ftp.iucr.org/pub/cif_core.dic
_audit_conform_dict_name cif_core.dic
_audit_conform_dict_version 2.3
_audit_creation_method 'WinGX routine CIF_UPDATE'
_cell_angle_alpha 90
_cell_angle_beta 94.841(2)
_cell_angle_gamma 90
_cell_formula_units_Z 4
_cell_length_a 9.7328(6)
_cell_length_b 11.0310(6)
_cell_length_c 32.6832(19)
_cell_measurement_reflns_used 1978
_cell_measurement_temperature 100(2)
_cell_measurement_theta_max 25.15
_cell_measurement_theta_min 2.35
_cell_measurement_wavelength 0.71073
_cell_volume 3496.4(4)
_computing_cell_refinement 'BRUKER APEX'
_computing_data_collection 'BRUKER APEX'
_computing_molecular_graphics 'Ortep-3 for Windows (Farrugia, 1997)'
_computing_publication_material 'WinGX publication routines (Farrugia, 1999)'
_computing_structure_refinement 'SHELXL-97 (Sheldrick, 1997)'
_computing_structure_solution 'SHELXL-97 (Sheldrick, 1997)'
_diffrn_ambient_temperature 100.0(1)
_diffrn_measured_fraction_theta_full 0.998
_diffrn_measured_fraction_theta_max 0.998
_diffrn_measurement_device 'four-circle diffractometer'
_diffrn_measurement_device_type 'BRUKER APPEX-II CCD'
_diffrn_measurement_method 'omega/phi scans'
_diffrn_radiation_monochromator graphite
_diffrn_radiation_probe x-ray
_diffrn_radiation_source 'fine-focus sealed tube'
_diffrn_radiation_type MoK\a
_diffrn_radiation_wavelength 0.71073
_diffrn_reflns_av_R_equivalents 0.0782
_diffrn_reflns_av_unetI/netI 0.0791
_diffrn_reflns_limit_h_max 12
_diffrn_reflns_limit_h_min -12
_diffrn_reflns_limit_k_max 13
_diffrn_reflns_limit_k_min 0
_diffrn_reflns_limit_l_max 40
_diffrn_reflns_limit_l_min 0
_diffrn_reflns_number 28130
_diffrn_reflns_theta_full 26.41
_diffrn_reflns_theta_max 26.41
_diffrn_reflns_theta_min 1.25
_exptl_absorpt_coefficient_mu 0.794
_exptl_absorpt_correction_T_max 0.970
_exptl_absorpt_correction_T_min 0.8923
_exptl_absorpt_correction_type multi-scan
_exptl_absorpt_process_details 'BRUKER Sadabs'
_exptl_crystal_colour orange
_exptl_crystal_density_diffrn 1.397
_exptl_crystal_density_method 'not measured'
_exptl_crystal_description plate
_exptl_crystal_F_000 1504
_exptl_crystal_size_max 0.11
_exptl_crystal_size_mid 0.1
_exptl_crystal_size_min 0.04
_platon_squeeze_details
;
;
_refine_diff_density_max 0.559
_refine_diff_density_min -0.541
_refine_diff_density_rms 0.117
_refine_ls_extinction_method none
_refine_ls_goodness_of_fit_ref 0.966
_refine_ls_hydrogen_treatment mixed
_refine_ls_matrix_type full
_refine_ls_number_parameters 376
_refine_ls_number_reflns 7169
_refine_ls_number_restraints 0
_refine_ls_restrained_S_all 0.966
_refine_ls_R_factor_all 0.0714
_refine_ls_R_factor_gt 0.0423
_refine_ls_shift/su_max 0.001
_refine_ls_shift/su_mean 0
_refine_ls_structure_factor_coef Fsqd
_refine_ls_weighting_details 'calc w=1/[\s^2^(Fo^2^)+(0.0312P)^2^+0.0000P] where P=(Fo^2^+2Fc^2^)/3'
_refine_ls_weighting_scheme calc
_refine_ls_wR_factor_gt 0.0773
_refine_ls_wR_factor_ref 0.0848
_reflns_number_gt 5090
_reflns_number_total 7169
_reflns_threshold_expression >2sigma(I)
_cod_data_source_file c4dt00398e2.cif
_cod_data_source_block compound7
_cod_depositor_comments
;
The following automatic conversions were performed:
'_diffrn_radiation_monochromador' tag replaced with
'_diffrn_radiation_monochromator'.

Automatic conversion script
Id: cif_correct_tags 1440 2010-10-19 06:21:57Z saulius 

 Adding full bibliography for 7029616--7029618.cif.
;
_cod_original_formula_sum 'C34 H42 Mo2 N1 O3 P1'
_cod_database_code 7029618

loop_
_symmetry_equiv_pos_as_xyz
'x, y, z'
'-x, y+1/2, -z+1/2'
'-x, -y, -z'
'x, -y-1/2, z-1/2'

loop_
_atom_site_label
_atom_site_type_symbol
_atom_site_fract_x
_atom_site_fract_y
_atom_site_fract_z
_atom_site_U_iso_or_equiv
_atom_site_adp_type
_atom_site_occupancy
_atom_site_symmetry_multiplicity
_atom_site_calc_flag
_atom_site_refinement_flags
Mo1 Mo 0.43080(3) 0.60153(3) 0.598635(10) 0.01471(9) Uani 1 1 d .
Mo2 Mo 0.75981(3) 0.63599(3) 0.592706(9) 0.01446(9) Uani 1 1 d .
P1 P 0.59334(10) 0.74878(8) 0.63097(3) 0.0157(2) Uani 1 1 d .
O1 O 0.4112(3) 0.6821(2) 0.50745(8) 0.0253(7) Uani 1 1 d .
O2 O 0.9386(3) 0.7530(3) 0.66579(8) 0.0332(8) Uani 1 1 d .
O3 O 0.8341(3) 0.4068(2) 0.64459(8) 0.0309(7) Uani 1 1 d .
N4 N 0.2452(3) 0.8382(3) 0.60105(10) 0.0235(8) Uani 1 1 d .
C1 C 0.4220(4) 0.6529(3) 0.54223(12) 0.0184(9) Uani 1 1 d .
C2 C 0.8694(4) 0.7118(3) 0.63929(12) 0.0221(9) Uani 1 1 d .
C3 C 0.8005(4) 0.4937(4) 0.62637(11) 0.0228(9) Uani 1 1 d .
C4 C 0.3158(4) 0.7512(3) 0.60127(12) 0.0215(9) Uani 1 1 d .
C5 C 0.1824(4) 0.9504(3) 0.60373(12) 0.0218(9) Uani 1 1 d .
C6 C 0.1554(4) 0.9937(4) 0.64216(13) 0.0294(10) Uani 1 1 d .
H6 H 0.1779 0.9477 0.6656 0.035 Uiso 1 1 calc R
C7 C 0.0945(5) 1.1066(4) 0.64508(14) 0.0394(12) Uani 1 1 d .
H7 H 0.0762 1.1371 0.6706 0.047 Uiso 1 1 calc R
C8 C 0.0614(5) 1.1730(4) 0.61016(14) 0.0384(12) Uani 1 1 d .
H8 H 0.021 1.249 0.6122 0.046 Uiso 1 1 calc R
C9 C 0.0872(4) 1.1287(4) 0.57227(13) 0.0307(10) Uani 1 1 d .
H9 H 0.063 1.1748 0.5489 0.037 Uiso 1 1 calc R
C10 C 0.1488(4) 1.0162(3) 0.56820(12) 0.0210(9) Uani 1 1 d .
C11 C 0.1796(4) 0.9674(4) 0.52665(12) 0.0293(10) Uani 1 1 d .
H11A H 0.1319 1.0152 0.5054 0.044 Uiso 1 1 calc R
H11B H 0.1496 0.8847 0.5241 0.044 Uiso 1 1 calc R
H11C H 0.2771 0.9715 0.5241 0.044 Uiso 1 1 calc R
C12 C 0.3978(4) 0.3937(3) 0.59192(13) 0.0258(10) Uani 1 1 d .
H12 H 0.4423 0.3521 0.5721 0.031 Uiso 1 1 calc R
C13 C 0.2667(4) 0.4480(3) 0.58648(12) 0.0212(9) Uani 1 1 d .
H13 H 0.208 0.4472 0.5625 0.025 Uiso 1 1 calc R
C14 C 0.2399(4) 0.5036(3) 0.62356(12) 0.0222(9) Uani 1 1 d .
H14 H 0.1615 0.5481 0.6281 0.027 Uiso 1 1 calc R
C15 C 0.3522(4) 0.4805(3) 0.65291(12) 0.0243(10) Uani 1 1 d .
H15 H 0.3594 0.505 0.6802 0.029 Uiso 1 1 calc R
C16 C 0.4501(4) 0.4143(3) 0.63344(13) 0.0273(10) Uani 1 1 d .
H16 H 0.5349 0.3882 0.6455 0.033 Uiso 1 1 calc R
C17 C 0.7411(4) 0.5916(3) 0.52107(10) 0.0166(8) Uani 1 1 d .
H17 H 0.668 0.5472 0.5086 0.02 Uiso 1 1 calc R
C18 C 0.7445(4) 0.7204(3) 0.52524(11) 0.0188(9) Uani 1 1 d .
H18 H 0.6756 0.7744 0.5158 0.023 Uiso 1 1 calc R
C19 C 0.8730(4) 0.7500(3) 0.54642(11) 0.0198(9) Uani 1 1 d .
H19 H 0.9035 0.8275 0.5537 0.024 Uiso 1 1 calc R
C20 C 0.9472(4) 0.6405(3) 0.55467(11) 0.0205(9) Uani 1 1 d .
H20 H 1.0349 0.6342 0.5682 0.025 Uiso 1 1 calc R
C21 C 0.8651(4) 0.5425(3) 0.53874(11) 0.0191(9) Uani 1 1 d .
C22 C 0.9030(4) 0.4097(3) 0.53916(12) 0.0260(10) Uani 1 1 d .
H22A H 0.8211 0.3617 0.5401 0.039 Uiso 1 1 calc R
H22B H 0.9649 0.3927 0.5629 0.039 Uiso 1 1 calc R
H22C H 0.947 0.3905 0.5148 0.039 Uiso 1 1 calc R
C23 C 0.5779(4) 0.9148(3) 0.61968(11) 0.0182(9) Uani 1 1 d .
H23 H 0.493 0.9434 0.6307 0.022 Uiso 1 1 calc R
C24 C 0.5650(4) 0.9413(3) 0.57332(11) 0.0198(9) Uani 1 1 d .
H24A H 0.6478 0.9138 0.5616 0.024 Uiso 1 1 calc R
H24B H 0.4876 0.8962 0.5604 0.024 Uiso 1 1 calc R
C25 C 0.5440(4) 1.0760(3) 0.56421(12) 0.0242(10) Uani 1 1 d .
H25A H 0.4579 1.1027 0.5742 0.029 Uiso 1 1 calc R
H25B H 0.5387 1.0892 0.5348 0.029 Uiso 1 1 calc R
C26 C 0.6637(4) 1.1497(3) 0.58503(12) 0.0243(9) Uani 1 1 d .
H26A H 0.7485 1.1284 0.5732 0.029 Uiso 1 1 calc R
H26B H 0.6468 1.2354 0.5802 0.029 Uiso 1 1 calc R
C27 C 0.6794(5) 1.1253(3) 0.63099(13) 0.0297(10) Uani 1 1 d .
H27A H 0.5982 1.1545 0.6432 0.036 Uiso 1 1 calc R
H27B H 0.7585 1.1695 0.6433 0.036 Uiso 1 1 calc R
C28 C 0.6983(4) 0.9900(3) 0.64039(12) 0.0265(10) Uani 1 1 d .
H28A H 0.7033 0.9776 0.6699 0.032 Uiso 1 1 calc R
H28B H 0.7843 0.9624 0.6306 0.032 Uiso 1 1 calc R
C29 C 0.6136(4) 0.7498(3) 0.68822(11) 0.0202(9) Uani 1 1 d .
H29 H 0.6899 0.805 0.6964 0.024 Uiso 1 1 calc R
C30 C 0.6517(4) 0.6269(3) 0.70716(11) 0.0244(9) Uani 1 1 d .
H30A H 0.7372 0.5993 0.6971 0.029 Uiso 1 1 calc R
H30B H 0.5803 0.5687 0.6986 0.029 Uiso 1 1 calc R
C31 C 0.6687(5) 0.6316(4) 0.75394(12) 0.0374(12) Uani 1 1 d .
H31A H 0.6857 0.5504 0.7646 0.045 Uiso 1 1 calc R
H31B H 0.7484 0.681 0.7626 0.045 Uiso 1 1 calc R
C32 C 0.5434(6) 0.6831(5) 0.77183(13) 0.0570(16) Uani 1 1 d .
H32A H 0.5618 0.691 0.8013 0.068 Uiso 1 1 calc R
H32B H 0.4665 0.6279 0.7665 0.068 Uiso 1 1 calc R
C33 C 0.5054(6) 0.8062(5) 0.75342(13) 0.0518(15) Uani 1 1 d .
H33A H 0.5775 0.8641 0.7617 0.062 Uiso 1 1 calc R
H33B H 0.4207 0.8343 0.7639 0.062 Uiso 1 1 calc R
C34 C 0.4862(5) 0.8004(4) 0.70622(12) 0.0340(11) Uani 1 1 d .
H34A H 0.4074 0.7496 0.6979 0.041 Uiso 1 1 calc R
H34B H 0.4673 0.8811 0.6954 0.041 Uiso 1 1 calc R
H1 H 0.604(4) 0.552(3) 0.5860(10) 0.028(11) Uiso 1 1 d .

loop_
_atom_site_aniso_label
_atom_site_aniso_U_11
_atom_site_aniso_U_22
_atom_site_aniso_U_33
_atom_site_aniso_U_23
_atom_site_aniso_U_13
_atom_site_aniso_U_12
Mo1 0.01795(19) 0.01338(17) 0.01256(17) 0.00155(14) -0.00012(14) 0.00010(14)
Mo2 0.01828(19) 0.01421(17) 0.01074(17) 0.00141(14) 0.00020(13) 0.00009(14)
P1 0.0214(6) 0.0139(5) 0.0115(5) 0.0001(4) 0.0001(4) 0.0000(4)
O1 0.0356(18) 0.0245(15) 0.0147(15) 0.0021(12) -0.0039(13) -0.0045(13)
O2 0.0330(19) 0.0441(19) 0.0212(16) -0.0039(14) -0.0044(14) -0.0126(15)
O3 0.0431(19) 0.0193(15) 0.0300(17) 0.0109(13) 0.0010(15) 0.0086(14)
N4 0.0200(19) 0.0222(19) 0.029(2) 0.0051(16) 0.0076(16) 0.0045(16)
C1 0.021(2) 0.015(2) 0.019(2) -0.0041(17) -0.0008(17) -0.0035(17)
C2 0.021(2) 0.023(2) 0.022(2) 0.0039(18) 0.0011(19) -0.0047(18)
C3 0.028(2) 0.024(2) 0.017(2) -0.0050(18) 0.0032(18) -0.0008(19)
C4 0.021(2) 0.025(2) 0.019(2) 0.0056(18) 0.0026(18) -0.0019(19)
C5 0.020(2) 0.017(2) 0.029(2) 0.0062(18) -0.0006(19) 0.0038(18)
C6 0.024(3) 0.034(3) 0.029(3) 0.006(2) 0.000(2) 0.005(2)
C7 0.043(3) 0.044(3) 0.032(3) -0.010(2) 0.006(2) 0.008(2)
C8 0.043(3) 0.026(2) 0.047(3) -0.002(2) 0.005(2) 0.013(2)
C9 0.033(3) 0.027(2) 0.032(3) 0.007(2) 0.000(2) 0.007(2)
C10 0.017(2) 0.018(2) 0.028(2) -0.0020(18) 0.0018(18) 0.0005(17)
C11 0.030(3) 0.028(2) 0.030(3) 0.006(2) 0.006(2) 0.004(2)
C12 0.029(2) 0.014(2) 0.036(3) 0.0025(19) 0.010(2) -0.0039(18)
C13 0.021(2) 0.021(2) 0.022(2) 0.0012(18) 0.0016(18) -0.0054(18)
C14 0.020(2) 0.020(2) 0.027(2) 0.0052(18) 0.0053(19) -0.0009(18)
C15 0.029(3) 0.025(2) 0.019(2) 0.0090(18) 0.0036(19) -0.0072(19)
C16 0.027(2) 0.018(2) 0.036(3) 0.0171(19) 0.002(2) 0.0001(19)
C17 0.023(2) 0.020(2) 0.0069(18) -0.0018(16) 0.0025(16) -0.0035(17)
C18 0.022(2) 0.021(2) 0.013(2) 0.0047(17) 0.0016(17) 0.0051(18)
C19 0.027(2) 0.019(2) 0.013(2) 0.0018(17) 0.0027(18) -0.0056(18)
C20 0.019(2) 0.023(2) 0.019(2) 0.0034(18) 0.0058(17) 0.0006(18)
C21 0.022(2) 0.019(2) 0.017(2) -0.0008(17) 0.0077(18) -0.0018(18)
C22 0.026(2) 0.025(2) 0.028(2) 0.0008(19) 0.0105(19) 0.0015(19)
C23 0.023(2) 0.017(2) 0.014(2) 0.0004(16) 0.0007(17) 0.0003(17)
C24 0.028(2) 0.017(2) 0.015(2) 0.0010(16) 0.0022(18) 0.0042(18)
C25 0.030(2) 0.019(2) 0.024(2) 0.0002(18) 0.0050(19) -0.0020(19)
C26 0.026(2) 0.013(2) 0.035(3) 0.0039(18) 0.009(2) 0.0027(18)
C27 0.042(3) 0.012(2) 0.035(3) -0.0048(19) 0.003(2) -0.007(2)
C28 0.039(3) 0.018(2) 0.021(2) 0.0007(18) -0.003(2) -0.007(2)
C29 0.030(2) 0.021(2) 0.0096(19) 0.0003(16) 0.0014(17) -0.0037(18)
C30 0.032(2) 0.024(2) 0.016(2) 0.0035(18) -0.0004(18) -0.0030(19)
C31 0.052(3) 0.049(3) 0.012(2) 0.006(2) 0.000(2) -0.003(2)
C32 0.073(4) 0.084(4) 0.016(3) 0.009(3) 0.016(3) 0.021(3)
C33 0.076(4) 0.060(3) 0.020(3) -0.009(2) 0.012(3) 0.016(3)
C34 0.046(3) 0.035(3) 0.023(2) -0.001(2) 0.013(2) 0.009(2)

loop_
_atom_type_symbol
_atom_type_description
_atom_type_scat_dispersion_real
_atom_type_scat_dispersion_imag
_atom_type_scat_source
C C 0.0033 0.0016 'International Tables Vol C Tables 4.2.6.8 and 6.1.1.4'
H H 0 0 'International Tables Vol C Tables 4.2.6.8 and 6.1.1.4'
Mo Mo -1.6832 0.6857 'International Tables Vol C Tables 4.2.6.8 and 6.1.1.4'
N N 0.0061 0.0033 'International Tables Vol C Tables 4.2.6.8 and 6.1.1.4'
O O 0.0106 0.006 'International Tables Vol C Tables 4.2.6.8 and 6.1.1.4'
P P 0.1023 0.0942 'International Tables Vol C Tables 4.2.6.8 and 6.1.1.4'

loop_
_geom_angle_atom_site_label_1
_geom_angle_atom_site_label_2
_geom_angle_atom_site_label_3
_geom_angle
C1 Mo1 C4 79.51(15)
C1 Mo1 C12 101.87(15)
C4 Mo1 C12 138.19(15)
C1 Mo1 C13 94.36(14)
C4 Mo1 C13 103.20(15)
C12 Mo1 C13 35.15(13)
C1 Mo1 C14 119.63(14)
C4 Mo1 C14 84.45(15)
C12 Mo1 C14 58.18(14)
C13 Mo1 C14 34.76(12)
C1 Mo1 C16 135.72(15)
C4 Mo1 C16 136.41(15)
C12 Mo1 C16 35.49(13)
C13 Mo1 C16 58.21(14)
C14 Mo1 C16 57.58(14)
C1 Mo1 C15 151.92(14)
C4 Mo1 C15 102.32(15)
C12 Mo1 C15 57.98(14)
C13 Mo1 C15 57.74(13)
C14 Mo1 C15 34.65(12)
C16 Mo1 C15 34.13(13)
C1 Mo1 P1 101.15(11)
C4 Mo1 P1 77.11(11)
C12 Mo1 P1 140.89(10)
C13 Mo1 P1 164.22(10)
C14 Mo1 P1 131.02(10)
C16 Mo1 P1 110.56(11)
C15 Mo1 P1 106.59(10)
C1 Mo1 H1 80.8(10)
C4 Mo1 H1 140.8(11)
C12 Mo1 H1 79.1(11)
C13 Mo1 H1 111.8(11)
C14 Mo1 H1 134.7(11)
C16 Mo1 H1 79.3(11)
C15 Mo1 H1 110.8(11)
P1 Mo1 H1 73.9(10)
C3 Mo2 C2 80.43(15)
C3 Mo2 C20 101.04(15)
C2 Mo2 C20 90.35(15)
C3 Mo2 C19 136.45(15)
C2 Mo2 C19 91.03(14)
C20 Mo2 C19 35.92(12)
C3 Mo2 C21 89.39(14)
C2 Mo2 C21 121.59(15)
C20 Mo2 C21 35.50(12)
C19 Mo2 C21 59.12(13)
C3 Mo2 C17 112.72(14)
C2 Mo2 C17 146.90(15)
C20 Mo2 C17 58.02(13)
C19 Mo2 C17 58.06(12)
C21 Mo2 C17 34.45(12)
C3 Mo2 C18 146.52(14)
C2 Mo2 C18 122.41(14)
C20 Mo2 C18 58.74(13)
C19 Mo2 C18 34.99(12)
C21 Mo2 C18 58.35(13)
C17 Mo2 C18 34.81(12)
C3 Mo2 P1 103.43(12)
C2 Mo2 P1 74.33(12)
C20 Mo2 P1 148.31(9)
C19 Mo2 P1 115.25(10)
C21 Mo2 P1 161.52(10)
C17 Mo2 P1 127.07(9)
C18 Mo2 P1 106.23(9)
C3 Mo2 H1 77.2(11)
C2 Mo2 H1 136.0(11)
C20 Mo2 H1 130.8(11)
C19 Mo2 H1 130.6(11)
C21 Mo2 H1 95.7(11)
C17 Mo2 H1 77.1(11)
C18 Mo2 H1 95.9(11)
P1 Mo2 H1 74.7(11)
C29 P1 C23 101.07(16)
C29 P1 Mo1 116.59(13)
C23 P1 Mo1 121.78(12)
C29 P1 Mo2 119.57(13)
C23 P1 Mo2 116.04(13)
Mo1 P1 Mo2 82.78(3)
C4 N4 C5 170.2(4)
O1 C1 Mo1 177.2(3)
O2 C2 Mo2 176.7(4)
O3 C3 Mo2 174.3(4)
N4 C4 Mo1 176.9(4)
C10 C5 N4 119.3(4)
C10 C5 C6 121.9(4)
N4 C5 C6 118.8(3)
C7 C6 C5 119.1(4)
C7 C6 H6 120.5
C5 C6 H6 120.5
C8 C7 C6 119.7(4)
C8 C7 H7 120.2
C6 C7 H7 120.2
C7 C8 C9 120.7(4)
C7 C8 H8 119.6
C9 C8 H8 119.6
C8 C9 C10 121.2(4)
C8 C9 H9 119.4
C10 C9 H9 119.4
C5 C10 C9 117.4(4)
C5 C10 C11 121.0(3)
C9 C10 C11 121.5(4)
C10 C11 H11A 109.5
C10 C11 H11B 109.5
H11A C11 H11B 109.5
C10 C11 H11C 109.5
H11A C11 H11C 109.5
H11B C11 H11C 109.5
C13 C12 C16 107.4(4)
C13 C12 Mo1 73.1(2)
C16 C12 Mo1 73.6(2)
C13 C12 H12 126.3
C16 C12 H12 126.3
Mo1 C12 H12 119
C14 C13 C12 108.0(3)
C14 C13 Mo1 73.2(2)
C12 C13 Mo1 71.8(2)
C14 C13 H13 126
C12 C13 H13 126
Mo1 C13 H13 120.8
C13 C14 C15 108.5(4)
C13 C14 Mo1 72.0(2)
C15 C14 Mo1 74.3(2)
C13 C14 H14 125.7
C15 C14 H14 125.7
Mo1 C14 H14 119.7
C16 C15 C14 107.6(4)
C16 C15 Mo1 71.4(2)
C14 C15 Mo1 71.0(2)
C16 C15 H15 126.2
C14 C15 H15 126.2
Mo1 C15 H15 123.1
C15 C16 C12 108.3(4)
C15 C16 Mo1 74.5(2)
C12 C16 Mo1 70.9(2)
C15 C16 H16 125.8
C12 C16 H16 125.8
Mo1 C16 H16 120.5
C21 C17 C18 109.4(3)
C21 C17 Mo2 71.5(2)
C18 C17 Mo2 72.7(2)
C21 C17 H17 125.3
C18 C17 H17 125.3
Mo2 C17 H17 122.1
C19 C18 C17 106.8(3)
C19 C18 Mo2 69.8(2)
C17 C18 Mo2 72.5(2)
C19 C18 H18 126.6
C17 C18 H18 126.6
Mo2 C18 H18 122.8
C18 C19 C20 108.1(3)
C18 C19 Mo2 75.2(2)
C20 C19 Mo2 71.2(2)
C18 C19 H19 125.9
C20 C19 H19 125.9
Mo2 C19 H19 119.5
C21 C20 C19 108.5(3)
C21 C20 Mo2 74.5(2)
C19 C20 Mo2 72.9(2)
C21 C20 H20 125.8
C19 C20 H20 125.8
Mo2 C20 H20 118.7
C17 C21 C20 107.2(3)
C17 C21 C22 125.4(3)
C20 C21 C22 127.4(3)
C17 C21 Mo2 74.0(2)
C20 C21 Mo2 70.0(2)
C22 C21 Mo2 122.7(2)
C21 C22 H22A 109.5
C21 C22 H22B 109.5
H22A C22 H22B 109.5
C21 C22 H22C 109.5
H22A C22 H22C 109.5
H22B C22 H22C 109.5
C24 C23 C28 109.0(3)
C24 C23 P1 112.3(2)
C28 C23 P1 113.2(2)
C24 C23 H23 107.4
C28 C23 H23 107.4
P1 C23 H23 107.4
C25 C24 C23 112.1(3)
C25 C24 H24A 109.2
C23 C24 H24A 109.2
C25 C24 H24B 109.2
C23 C24 H24B 109.2
H24A C24 H24B 107.9
C24 C25 C26 110.3(3)
C24 C25 H25A 109.6
C26 C25 H25A 109.6
C24 C25 H25B 109.6
C26 C25 H25B 109.6
H25A C25 H25B 108.1
C27 C26 C25 110.7(3)
C27 C26 H26A 109.5
C25 C26 H26A 109.5
C27 C26 H26B 109.5
C25 C26 H26B 109.5
H26A C26 H26B 108.1
C26 C27 C28 111.8(3)
C26 C27 H27A 109.3
C28 C27 H27A 109.3
C26 C27 H27B 109.3
C28 C27 H27B 109.3
H27A C27 H27B 107.9
C27 C28 C23 111.2(3)
C27 C28 H28A 109.4
C23 C28 H28A 109.4
C27 C28 H28B 109.4
C23 C28 H28B 109.4
H28A C28 H28B 108
C30 C29 C34 110.3(3)
C30 C29 P1 113.8(3)
C34 C29 P1 111.7(3)
C30 C29 H29 106.9
C34 C29 H29 106.9
P1 C29 H29 106.9
C29 C30 C31 112.3(3)
C29 C30 H30A 109.1
C31 C30 H30A 109.1
C29 C30 H30B 109.1
C31 C30 H30B 109.1
H30A C30 H30B 107.9
C32 C31 C30 112.3(4)
C32 C31 H31A 109.2
C30 C31 H31A 109.2
C32 C31 H31B 109.2
C30 C31 H31B 109.2
H31A C31 H31B 107.9
C31 C32 C33 111.2(4)
C31 C32 H32A 109.4
C33 C32 H32A 109.4
C31 C32 H32B 109.4
C33 C32 H32B 109.4
H32A C32 H32B 108
C32 C33 C34 111.4(4)
C32 C33 H33A 109.4
C34 C33 H33A 109.4
C32 C33 H33B 109.4
C34 C33 H33B 109.4
H33A C33 H33B 108
C29 C34 C33 111.6(4)
C29 C34 H34A 109.3
C33 C34 H34A 109.3
C29 C34 H34B 109.3
C33 C34 H34B 109.3
H34A C34 H34B 108
Mo1 H1 Mo2 127(2)

loop_
_geom_bond_atom_site_label_1
_geom_bond_atom_site_label_2
_geom_bond_distance
Mo1 Mo2 3.2467(5)
Mo1 C1 1.924(4)
Mo1 C4 2.001(4)
Mo1 C12 2.322(4)
Mo1 C13 2.339(4)
Mo1 C14 2.354(4)
Mo1 C16 2.357(4)
Mo1 C15 2.397(4)
Mo1 P1 2.4446(10)
Mo1 H1 1.86(4)
Mo2 C3 1.938(4)
Mo2 C2 1.970(4)
Mo2 C20 2.293(4)
Mo2 C19 2.316(4)
Mo2 C21 2.352(4)
Mo2 C17 2.384(3)
Mo2 C18 2.386(4)
Mo2 P1 2.4657(11)
Mo2 H1 1.77(3)
P1 C29 1.865(4)
P1 C23 1.872(4)
O1 C1 1.178(4)
O2 C2 1.145(4)
O3 C3 1.161(4)
N4 C4 1.180(5)
N4 C5 1.386(5)
C5 C10 1.385(5)
C5 C6 1.390(5)
C6 C7 1.385(5)
C6 H6 0.93
C7 C8 1.372(6)
C7 H7 0.93
C8 C9 1.374(6)
C8 H8 0.93
C9 C10 1.389(5)
C9 H9 0.93
C10 C11 1.514(5)
C11 H11A 0.96
C11 H11B 0.96
C11 H11C 0.96
C12 C13 1.408(5)
C12 C16 1.427(5)
C12 H12 0.93
C13 C14 1.402(5)
C13 H13 0.93
C14 C15 1.415(5)
C14 H14 0.93
C15 C16 1.396(5)
C15 H15 0.93
C16 H16 0.93
C17 C21 1.403(5)
C17 C18 1.427(5)
C17 H17 0.93
C18 C19 1.415(5)
C18 H18 0.93
C19 C20 1.421(5)
C19 H19 0.93
C20 C21 1.417(5)
C20 H20 0.93
C21 C22 1.510(5)
C22 H22A 0.96
C22 H22B 0.96
C22 H22C 0.96
C23 C24 1.538(5)
C23 C28 1.544(5)
C23 H23 0.98
C24 C25 1.525(5)
C24 H24A 0.97
C24 H24B 0.97
C25 C26 1.532(5)
C25 H25A 0.97
C25 H25B 0.97
C26 C27 1.521(5)
C26 H26A 0.97
C26 H26B 0.97
C27 C28 1.531(5)
C27 H27A 0.97
C27 H27B 0.97
C28 H28A 0.97
C28 H28B 0.97
C29 C30 1.523(5)
C29 C34 1.523(5)
C29 H29 0.98
C30 C31 1.525(5)
C30 H30A 0.97
C30 H30B 0.97
C31 C32 1.507(6)
C31 H31A 0.97
C31 H31B 0.97
C32 C33 1.519(6)
C32 H32A 0.97
C32 H32B 0.97
C33 C34 1.540(5)
C33 H33A 0.97
C33 H33B 0.97
C34 H34A 0.97
C34 H34B 0.97

loop_
_platon_squeeze_void_nr
_platon_squeeze_void_average_x
_platon_squeeze_void_average_y
_platon_squeeze_void_average_z
_platon_squeeze_void_volume
_platon_squeeze_void_count_electrons
1 0.000 0.999 0.250 233.1 52.1
2 0.000 0.501 0.750 233.1 51.9
